data_4514728
loop_
_publ_author_name
'Nguyen, Viet D.'
'Nguyen, Vu T.'
'Haug, Graham C.'
'Dang, Hang T.'
'Arman, Hadi D.'
'Ermler, Walter C.'
'Larionov, Oleg V.'

_publ_section_title
;
 Rapid and Chemodivergent Synthesis of N-Heterocyclic Sulfones and
 Sulfides: Mechanistic and Computational Details of the
 Persulfate-Initiated Catalysis
;
_journal_issue 5
_journal_name_full 'ACS Catalysis'
_journal_page_first 4015
_journal_paper_doi 10.1021/acscatal.9b00464
_journal_volume 9
_journal_year 2019
_chemical_formula_moiety 'C22 H20 N2 O4 S, 2(H2 O)'
_chemical_formula_sum 'C22 H24 N2 O6 S'
_chemical_formula_weight 444.49
_space_group_crystal_system triclinic
_space_group_IT_number 2
_space_group_name_Hall '-P 1'
_space_group_name_H-M_alt 'P -1'
_symmetry_space_group_name_Hall '-P 1'
_symmetry_space_group_name_H-M 'P -1'
_atom_sites_solution_hydrogens mixed
_atom_sites_solution_primary dual
_audit_creation_date 2018-06-19
_audit_creation_method
;
Olex2 1.2
(compiled 2018.05.29 svn.r3508 for OlexSys, GUI svn.r5506)
;
_cell_angle_alpha 104.686(2)
_cell_angle_beta 101.315(2)
_cell_angle_gamma 100.756(2)
_cell_formula_units_Z 2
_cell_length_a 7.8092(2)
_cell_length_b 9.7669(2)
_cell_length_c 14.5366(3)
_cell_measurement_reflns_used 14162
_cell_measurement_temperature 98(2)
_cell_measurement_theta_max 29.3740
_cell_measurement_theta_min 2.9920
_cell_volume 1018.49(4)
_computing_cell_refinement 'CrysAlisPro 1.171.39.28e (Rigaku OD, 2015)'
_computing_data_collection 'CrysAlisPro 1.171.39.28e (Rigaku OD, 2015)'
_computing_data_reduction 'CrysAlisPro 1.171.39.28e (Rigaku OD, 2015)'
_computing_molecular_graphics 'Olex2 (Dolomanov et al., 2009)'
_computing_publication_material 'Olex2 (Dolomanov et al., 2009)'
_computing_structure_refinement 'ShelXL (Sheldrick, 2015)'
_computing_structure_solution 'ShelXT (Sheldrick, 2015)'
_diffrn_ambient_temperature 98(2)
_diffrn_detector 'CCD plate'
_diffrn_measured_fraction_theta_full 1.000
_diffrn_measured_fraction_theta_max 0.999
_diffrn_measurement_details
;
List of Runs (angles in degrees, time in seconds):

  # Type    Start    End  Width  t~exp~   \w     \q     \k     \f   Frames
--------------------------------------------------------------------------
  1  \w    -20.00  94.00   1.00   20.00    --    4.20  38.00 -90.00  114
  2  \w    -97.00  25.00   1.00   20.00    --   -7.60 -72.00  60.00  122
  3  \w    -97.00  22.00   1.00   20.00    --   -7.60 -57.00 -90.00  119
  4  \w    -32.00  82.00   1.00   20.00    --   -7.60  38.00-150.00  114
  5  \w    -37.00  82.00   1.00   20.00    --   -7.60  57.00 -90.00  119
  6  \w    -37.00  82.00   1.00   20.00    --   -7.60  57.00   0.00  119
  7  \w    -37.00  82.00   1.00   20.00    --   -7.60  57.00 120.00  119
  8  \w    -40.00  82.00   1.00   20.00    --   -7.60  72.00-180.00  122
  9  \w    -40.00  82.00   1.00   20.00    --   -7.60  72.00 -60.00  122
 10  \w    -37.00  82.00   1.00   20.00    --   -7.60  57.00  60.00  119
 11  \w    -40.00  34.00   1.00   20.00    --   -7.60  72.00-150.00   74
 12  \w    -32.00  82.00   1.00   20.00    --   -7.60  38.00  60.00  114
;
_diffrn_measurement_device 'four-circle diffractometer'
_diffrn_measurement_device_type 'XtaLAB AFC12 (RCD3): Kappa single'
_diffrn_measurement_method '\w scans'
_diffrn_orient_matrix_type 'CrysAlisPro convention (1999,Acta A55,543-557)'
_diffrn_orient_matrix_UB_11 0.0017402000
_diffrn_orient_matrix_UB_12 -0.0306382000
_diffrn_orient_matrix_UB_13 0.0393988000
_diffrn_orient_matrix_UB_21 -0.0297502000
_diffrn_orient_matrix_UB_22 -0.0711702000
_diffrn_orient_matrix_UB_23 -0.0341522000
_diffrn_orient_matrix_UB_31 0.0908850000
_diffrn_orient_matrix_UB_32 -0.0023804000
_diffrn_orient_matrix_UB_33 0.0021391000
_diffrn_radiation_monochromator graphite
_diffrn_radiation_probe x-ray
_diffrn_radiation_type MoK\a
_diffrn_radiation_wavelength 0.71073
_diffrn_reflns_av_R_equivalents 0.0376
_diffrn_reflns_av_unetI/netI 0.0191
_diffrn_reflns_Laue_measured_fraction_full 1.000
_diffrn_reflns_Laue_measured_fraction_max 0.999
_diffrn_reflns_limit_h_max 9
_diffrn_reflns_limit_h_min -10
_diffrn_reflns_limit_k_max 12
_diffrn_reflns_limit_k_min -12
_diffrn_reflns_limit_l_max 18
_diffrn_reflns_limit_l_min -18
_diffrn_reflns_number 44301
_diffrn_reflns_point_group_measured_fraction_full 1.000
_diffrn_reflns_point_group_measured_fraction_max 0.999
_diffrn_reflns_theta_full 25.242
_diffrn_reflns_theta_max 27.500
_diffrn_reflns_theta_min 2.226
_diffrn_source 'fine-focus sealed X-ray tube'
_diffrn_source_type 'Enhance (Mo) X-ray Source'
_exptl_absorpt_coefficient_mu 0.203
_exptl_absorpt_correction_T_max 1.00000
_exptl_absorpt_correction_T_min 0.98953
_exptl_absorpt_correction_type multi-scan
_exptl_absorpt_process_details
;
CrysAlisPro 1.171.39.28e (Rigaku Oxford Diffraction, 2015)
Empirical absorption correction using spherical harmonics,
 implemented in SCALE3 ABSPACK scaling algorithm.
;
_exptl_crystal_colour 'clear light yellow'
_exptl_crystal_colour_lustre clear
_exptl_crystal_colour_modifier light
_exptl_crystal_colour_primary yellow
_exptl_crystal_density_diffrn 1.449
_exptl_crystal_description plank
_exptl_crystal_F_000 468
_exptl_crystal_size_max 0.5
_exptl_crystal_size_mid 0.2
_exptl_crystal_size_min 0.1
_refine_diff_density_max 0.851
_refine_diff_density_min -0.456
_refine_diff_density_rms 0.060
_refine_ls_extinction_method none
_refine_ls_goodness_of_fit_ref 1.028
_refine_ls_hydrogen_treatment constr
_refine_ls_matrix_type full
_refine_ls_number_parameters 290
_refine_ls_number_reflns 4676
_refine_ls_number_restraints 0
_refine_ls_restrained_S_all 1.028
_refine_ls_R_factor_all 0.0500
_refine_ls_R_factor_gt 0.0494
_refine_ls_shift/su_max 0.001
_refine_ls_shift/su_mean 0.000
_refine_ls_structure_factor_coef Fsqd
_refine_ls_weighting_details 'w=1/[\s^2^(Fo^2^)+(0.0400P)^2^+1.6000P] where P=(Fo^2^+2Fc^2^)/3'
_refine_ls_weighting_scheme calc
_refine_ls_wR_factor_gt 0.1130
_refine_ls_wR_factor_ref 0.1134
_reflns_Friedel_coverage 0.000
_reflns_number_gt 4632
_reflns_number_total 4676
_reflns_threshold_expression 'I > 2\s(I)'
_cod_data_source_file cs9b00464_si_008.cif
_cod_data_source_block cd1713
_cod_original_cell_volume 1018.48(4)
_cod_database_code 4514728
_shelx_shelxl_version_number 2016/6
_chemical_oxdiff_formula C24H16SN2O4
_shelx_space_group_comment
;
The symmetry employed for this shelxl refinement is uniquely defined
by the following loop, which should always be used as a source of
symmetry information in preference to the above space-group names.
They are only intended as comments.
;
_shelx_estimated_absorpt_t_max 0.980
_shelx_estimated_absorpt_t_min 0.905
_reflns_odcompleteness_completeness 99.98
_reflns_odcompleteness_iscentric 1
_reflns_odcompleteness_theta 26.32
_olex2_refinement_description
;
1. Fixed Uiso
 At 1.2 times of:
  All C(H) groups
 At 1.5 times of:
  All C(H,H,H) groups, All O(H,H) groups
2.a Free rotating group:
 O5(H5A,H5B), O6(H6A,H6B)
2.b Aromatic/amide H refined with riding coordinates:
 C16(H16), C5(H5), C2(H2), C8(H8), C9(H9), C19(H19), C13(H13), C12(H12)
2.c Idealised Me refined as rotating group:
 C21(H21A,H21B,H21C), C11(H11A,H11B,H11C), C10(H10A,H10B,H10C), C22(H22A,H22B,
 H22C)
;
_olex2_exptl_crystal_mounting_method 'nylon loop'
_olex2_submission_special_instructions 'No special instructions were received'
_oxdiff_exptl_absorpt_empirical_details
;
Empirical correction (ABSPACK) includes:
- Absorption correction using spherical harmonics
- Frame scaling
;
_oxdiff_exptl_absorpt_empirical_full_max 1.075
_oxdiff_exptl_absorpt_empirical_full_min 0.935

loop_
_space_group_symop_operation_xyz
'x, y, z'
'-x, -y, -z'

loop_
_atom_site_label
_atom_site_type_symbol
_atom_site_fract_x
_atom_site_fract_y
_atom_site_fract_z
_atom_site_U_iso_or_equiv
_atom_site_adp_type
_atom_site_occupancy
_atom_site_site_symmetry_order
_atom_site_calc_flag
_atom_site_refinement_flags_posn
S1 S 0.45466(6) 0.58385(5) 0.74029(3) 0.01572(12) Uani 1 1 d .
O2 O 0.24613(18) 0.18960(13) 0.39576(9) 0.0164(3) Uani 1 1 d .
O1 O 0.08850(17) 0.28685(14) 0.26737(9) 0.0162(3) Uani 1 1 d .
O3 O 0.33189(18) 0.65797(15) 1.18869(9) 0.0187(3) Uani 1 1 d .
O4 O 0.18426(17) 0.45601(13) 1.02524(9) 0.0161(3) Uani 1 1 d .
N1 N 0.1626(2) 0.75369(16) 0.50287(11) 0.0157(3) Uani 1 1 d .
O5 O -0.0168(2) -0.02962(17) 0.21707(12) 0.0339(4) Uani 1 1 d .
H5A H -0.095398 -0.025917 0.166829 0.051 Uiso 1 1 d G
H5B H 0.028872 0.061254 0.252319 0.051 Uiso 1 1 d G
N2 N 0.6920(2) 0.94136(17) 1.03698(12) 0.0182(3) Uani 1 1 d .
O6 O -0.1099(2) -0.2003(2) 0.34334(15) 0.0418(4) Uani 1 1 d .
H6A H -0.061011 -0.165455 0.302499 0.063 Uiso 1 1 d G
H6B H -0.044347 -0.145747 0.401269 0.063 Uiso 1 1 d G
C6 C 0.2834(2) 0.56267(18) 0.55454(12) 0.0122(3) Uani 1 1 d .
C16 C 0.3497(2) 0.58365(18) 0.93479(13) 0.0129(3) Uani 1 1 d .
H16 H 0.294647 0.508232 0.874480 0.015 Uiso 1 1 calc R
C4 C 0.2383(2) 0.33082(18) 0.43140(13) 0.0130(3) Uani 1 1 d .
C1 C 0.1922(2) 0.61631(19) 0.48207(13) 0.0132(3) Uani 1 1 d .
C18 C 0.3879(2) 0.6836(2) 1.11061(13) 0.0143(3) Uani 1 1 d .
C17 C 0.3040(2) 0.57070(18) 1.01877(13) 0.0131(3) Uani 1 1 d .
C5 C 0.3045(2) 0.41718(18) 0.52652(13) 0.0126(3) Uani 1 1 d .
H5 H 0.365177 0.380212 0.574487 0.015 Uiso 1 1 calc R
C2 C 0.1256(2) 0.52469(19) 0.38314(13) 0.0144(3) Uani 1 1 d .
H2 H 0.065322 0.560110 0.334150 0.017 Uiso 1 1 calc R
C7 C 0.3455(2) 0.65744(19) 0.65287(13) 0.0129(3) Uani 1 1 d .
C3 C 0.1481(2) 0.38581(19) 0.35832(12) 0.0133(3) Uani 1 1 d .
C8 C 0.3113(2) 0.79380(19) 0.67304(13) 0.0156(3) Uani 1 1 d .
H8 H 0.349114 0.858289 0.738342 0.019 Uiso 1 1 calc R
C9 C 0.2202(2) 0.83630(19) 0.59606(14) 0.0171(4) Uani 1 1 d .
H9 H 0.198099 0.930839 0.611710 0.020 Uiso 1 1 calc R
C19 C 0.5137(2) 0.80384(19) 1.11415(13) 0.0157(4) Uani 1 1 d .
H19 H 0.569265 0.877587 1.175188 0.019 Uiso 1 1 calc R
C14 C 0.5331(2) 0.72925(19) 0.85229(13) 0.0139(3) Uani 1 1 d .
C20 C 0.5623(2) 0.81982(19) 1.02765(13) 0.0143(3) Uani 1 1 d .
C15 C 0.4788(2) 0.70887(19) 0.93664(13) 0.0129(3) Uani 1 1 d .
C13 C 0.6596(2) 0.8545(2) 0.86195(14) 0.0172(4) Uani 1 1 d .
H13 H 0.695493 0.871607 0.806233 0.021 Uiso 1 1 calc R
C21 C 0.0912(3) 0.34398(19) 0.93463(14) 0.0190(4) Uani 1 1 d .
H21A H 0.020777 0.385677 0.890340 0.028 Uiso 1 1 calc GR
H21B H 0.010167 0.266060 0.947974 0.028 Uiso 1 1 calc GR
H21C H 0.179040 0.303656 0.903675 0.028 Uiso 1 1 calc GR
C11 C 0.3260(3) 0.1245(2) 0.46534(14) 0.0204(4) Uani 1 1 d .
H11A H 0.312600 0.020692 0.432684 0.031 Uiso 1 1 calc GR
H11B H 0.265836 0.134193 0.518961 0.031 Uiso 1 1 calc GR
H11C H 0.454410 0.173850 0.492074 0.031 Uiso 1 1 calc GR
C12 C 0.7343(3) 0.9563(2) 0.95557(14) 0.0189(4) Uani 1 1 d .
H12 H 0.821378 1.042013 0.960980 0.023 Uiso 1 1 calc R
C10 C -0.0015(3) 0.3345(2) 0.19017(13) 0.0221(4) Uani 1 1 d .
H10A H -0.045161 0.252703 0.129213 0.033 Uiso 1 1 calc GR
H10B H 0.082879 0.414021 0.180308 0.033 Uiso 1 1 calc GR
H10C H -0.103762 0.369369 0.208107 0.033 Uiso 1 1 calc GR
C22 C 0.4118(3) 0.7677(2) 1.28113(14) 0.0287(5) Uani 1 1 d .
H22A H 0.384464 0.860276 1.277100 0.043 Uiso 1 1 calc GR
H22B H 0.542734 0.780255 1.297559 0.043 Uiso 1 1 calc GR
H22C H 0.363021 0.737959 1.332234 0.043 Uiso 1 1 calc GR

loop_
_atom_site_aniso_label
_atom_site_aniso_U_11
_atom_site_aniso_U_22
_atom_site_aniso_U_33
_atom_site_aniso_U_23
_atom_site_aniso_U_13
_atom_site_aniso_U_12
S1 0.0230(2) 0.0129(2) 0.0099(2) 0.00144(15) 0.00238(16) 0.00585(17)
O2 0.0242(7) 0.0114(6) 0.0111(6) 0.0011(5) 0.0011(5) 0.0055(5)
O1 0.0200(6) 0.0178(6) 0.0087(6) 0.0022(5) 0.0008(5) 0.0055(5)
O3 0.0191(7) 0.0222(7) 0.0120(6) 0.0044(5) 0.0031(5) 0.0003(5)
O4 0.0168(6) 0.0127(6) 0.0173(6) 0.0043(5) 0.0043(5) 0.0005(5)
N1 0.0167(7) 0.0133(7) 0.0183(8) 0.0056(6) 0.0059(6) 0.0040(6)
O5 0.0421(10) 0.0229(8) 0.0264(8) 0.0030(6) 0.0003(7) -0.0011(7)
N2 0.0186(8) 0.0150(7) 0.0170(8) 0.0029(6) 0.0024(6) -0.0010(6)
O6 0.0296(9) 0.0537(12) 0.0521(11) 0.0335(10) 0.0104(8) 0.0101(8)
C6 0.0127(8) 0.0122(8) 0.0122(8) 0.0039(6) 0.0055(6) 0.0016(6)
C16 0.0121(8) 0.0111(8) 0.0129(8) 0.0010(6) -0.0005(6) 0.0041(6)
C4 0.0139(8) 0.0103(8) 0.0142(8) 0.0031(6) 0.0043(6) 0.0022(6)
C1 0.0119(8) 0.0128(8) 0.0157(8) 0.0049(7) 0.0052(7) 0.0022(6)
C18 0.0145(8) 0.0174(8) 0.0120(8) 0.0048(7) 0.0032(6) 0.0063(7)
C17 0.0105(8) 0.0110(8) 0.0168(8) 0.0042(6) 0.0006(6) 0.0031(6)
C5 0.0132(8) 0.0124(8) 0.0124(8) 0.0050(6) 0.0029(6) 0.0021(6)
C2 0.0148(8) 0.0169(8) 0.0131(8) 0.0062(7) 0.0045(7) 0.0045(7)
C7 0.0121(8) 0.0142(8) 0.0122(8) 0.0045(6) 0.0041(6) 0.0013(6)
C3 0.0125(8) 0.0161(8) 0.0108(8) 0.0037(6) 0.0045(6) 0.0016(6)
C8 0.0177(9) 0.0129(8) 0.0145(8) 0.0012(6) 0.0050(7) 0.0028(7)
C9 0.0186(9) 0.0119(8) 0.0211(9) 0.0042(7) 0.0070(7) 0.0043(7)
C19 0.0157(8) 0.0157(8) 0.0116(8) 0.0001(6) 0.0009(7) 0.0022(7)
C14 0.0156(8) 0.0137(8) 0.0112(8) 0.0014(6) 0.0016(6) 0.0055(6)
C20 0.0126(8) 0.0137(8) 0.0144(8) 0.0024(7) 0.0009(6) 0.0033(6)
C15 0.0122(8) 0.0133(8) 0.0132(8) 0.0031(6) 0.0020(6) 0.0053(6)
C13 0.0178(9) 0.0187(9) 0.0162(9) 0.0062(7) 0.0058(7) 0.0046(7)
C21 0.0179(9) 0.0112(8) 0.0223(9) 0.0001(7) 0.0033(7) -0.0010(7)
C11 0.0305(10) 0.0147(8) 0.0160(9) 0.0049(7) 0.0022(8) 0.0088(8)
C12 0.0174(9) 0.0152(8) 0.0218(9) 0.0056(7) 0.0042(7) -0.0006(7)
C10 0.0301(11) 0.0250(10) 0.0108(8) 0.0055(7) 0.0005(8) 0.0106(8)
C22 0.0339(12) 0.0315(11) 0.0117(9) 0.0009(8) 0.0062(8) -0.0059(9)

loop_
_atom_type_symbol
_atom_type_description
_atom_type_scat_dispersion_real
_atom_type_scat_dispersion_imag
_atom_type_scat_source
C C 0.0033 0.0016 'International Tables Vol C Tables 4.2.6.8 and 6.1.1.4'
H H 0.0000 0.0000 'International Tables Vol C Tables 4.2.6.8 and 6.1.1.4'
N N 0.0061 0.0033 'International Tables Vol C Tables 4.2.6.8 and 6.1.1.4'
O O 0.0106 0.0060 'International Tables Vol C Tables 4.2.6.8 and 6.1.1.4'
S S 0.1246 0.1234 'International Tables Vol C Tables 4.2.6.8 and 6.1.1.4'

loop_
_geom_angle_atom_site_label_1
_geom_angle_atom_site_label_2
_geom_angle_atom_site_label_3
_geom_angle
C7 S1 C14 105.53(8)
C4 O2 C11 116.88(14)
C3 O1 C10 116.65(14)
C18 O3 C22 116.18(15)
C17 O4 C21 116.35(14)
C9 N1 C1 116.87(16)
H5A O5 H5B 104.5
C12 N2 C20 117.08(16)
H6A O6 H6B 104.5
C1 C6 C5 119.15(15)
C1 C6 C7 117.50(15)
C7 C6 C5 123.33(16)
C17 C16 H16 119.6
C17 C16 C15 120.74(16)
C15 C16 H16 119.6
O2 C4 C5 126.13(16)
O2 C4 C3 113.59(15)
C5 C4 C3 120.27(16)
N1 C1 C6 123.06(16)
N1 C1 C2 117.50(16)
C6 C1 C2 119.45(16)
O3 C18 C17 114.50(15)
O3 C18 C19 125.37(16)
C19 C18 C17 120.12(16)
O4 C17 C16 125.47(16)
O4 C17 C18 114.48(15)
C16 C17 C18 120.04(16)
C6 C5 H5 119.8
C4 C5 C6 120.42(16)
C4 C5 H5 119.8
C1 C2 H2 119.9
C3 C2 C1 120.16(16)
C3 C2 H2 119.9
C6 C7 S1 115.54(13)
C8 C7 S1 125.62(14)
C8 C7 C6 118.80(16)
O1 C3 C4 113.43(15)
O1 C3 C2 126.01(16)
C2 C3 C4 120.55(16)
C7 C8 H8 120.4
C7 C8 C9 119.20(16)
C9 C8 H8 120.4
N1 C9 C8 124.55(17)
N1 C9 H9 117.7
C8 C9 H9 117.7
C18 C19 H19 119.6
C18 C19 C20 120.73(16)
C20 C19 H19 119.6
C15 C14 S1 118.86(13)
C13 C14 S1 121.56(14)
C13 C14 C15 119.21(16)
N2 C20 C19 117.58(16)
N2 C20 C15 123.11(16)
C19 C20 C15 119.29(16)
C14 C15 C16 123.72(16)
C14 C15 C20 117.19(16)
C20 C15 C16 119.08(16)
C14 C13 H13 120.6
C14 C13 C12 118.75(17)
C12 C13 H13 120.6
O4 C21 H21A 109.5
O4 C21 H21B 109.5
O4 C21 H21C 109.5
H21A C21 H21B 109.5
H21A C21 H21C 109.5
H21B C21 H21C 109.5
O2 C11 H11A 109.5
O2 C11 H11B 109.5
O2 C11 H11C 109.5
H11A C11 H11B 109.5
H11A C11 H11C 109.5
H11B C11 H11C 109.5
N2 C12 C13 124.61(17)
N2 C12 H12 117.7
C13 C12 H12 117.7
O1 C10 H10A 109.5
O1 C10 H10B 109.5
O1 C10 H10C 109.5
H10A C10 H10B 109.5
H10A C10 H10C 109.5
H10B C10 H10C 109.5
O3 C22 H22A 109.5
O3 C22 H22B 109.5
O3 C22 H22C 109.5
H22A C22 H22B 109.5
H22A C22 H22C 109.5
H22B C22 H22C 109.5

loop_
_geom_bond_atom_site_label_1
_geom_bond_atom_site_label_2
_geom_bond_distance
S1 C7 1.7678(18)
S1 C14 1.7760(18)
O2 C4 1.362(2)
O2 C11 1.430(2)
O1 C3 1.357(2)
O1 C10 1.431(2)
O3 C18 1.357(2)
O3 C22 1.426(2)
O4 C17 1.355(2)
O4 C21 1.434(2)
N1 C1 1.372(2)
N1 C9 1.327(2)
O5 H5A 0.8702
O5 H5B 0.8701
N2 C20 1.367(2)
N2 C12 1.324(2)
O6 H6A 0.8701
O6 H6B 0.8699
C6 C1 1.420(2)
C6 C5 1.426(2)
C6 C7 1.423(2)
C16 H16 0.9500
C16 C17 1.366(2)
C16 C15 1.423(2)
C4 C5 1.362(2)
C4 C3 1.432(2)
C1 C2 1.421(2)
C18 C17 1.438(2)
C18 C19 1.366(3)
C5 H5 0.9500
C2 H2 0.9500
C2 C3 1.366(2)
C7 C8 1.377(2)
C8 H8 0.9500
C8 C9 1.402(3)
C9 H9 0.9500
C19 H19 0.9500
C19 C20 1.419(3)
C14 C15 1.421(2)
C14 C13 1.379(3)
C20 C15 1.421(2)
C13 H13 0.9500
C13 C12 1.402(3)
C21 H21A 0.9800
C21 H21B 0.9800
C21 H21C 0.9800
C11 H11A 0.9800
C11 H11B 0.9800
C11 H11C 0.9800
C12 H12 0.9500
C10 H10A 0.9800
C10 H10B 0.9800
C10 H10C 0.9800
C22 H22A 0.9800
C22 H22B 0.9800
C22 H22C 0.9800
